data_4119360
loop_
_publ_author_name
'David J. Wolstenholme'
'Jenna Flogeras'
'Franklin N. Che'
'Andreas Decken'
'G. Sean McGrady'

_publ_contact_author_address
;Department of Chemistry
University of New Brunswick
Fredericton, NB
E3B 5A3
Canada
;
_publ_contact_author_email adecken@unb.ca
_publ_contact_author_fax '(506) 453-4981'
_publ_contact_author_name 'Andreas Decken'
_publ_contact_author_phone '(506) 453-4875'
_publ_section_title
;
 Homopolar Dihydrogen Bonding in Alkali Metal Amidoboranes: Crystal
 Engineering of Low-Dimensional Molecular Materials
;
_journal_name_full 'Journal of the American Chemical Society'
_journal_page_first 2439
_journal_page_last 2442
_journal_paper_doi 10.1021/ja311778k
_journal_volume 135
_journal_year 2013
_chemical_formula_moiety 'C2 H9 B K N'
_chemical_formula_sum 'C2 H9 B K N'
_chemical_formula_weight 97.01
_space_group_IT_number 14
_symmetry_cell_setting monoclinic
_symmetry_Int_Tables_number 14
_symmetry_space_group_name_Hall '-P 2ybc'
_symmetry_space_group_name_H-M 'P 1 21/c 1'
_atom_sites_solution_hydrogens difmap
_atom_sites_solution_primary direct
_atom_sites_solution_secondary difmap
_audit_creation_method SHELXL-97
_cell_angle_alpha 90.00
_cell_angle_beta 95.985(4)
_cell_angle_gamma 90.00
_cell_formula_units_Z 4
_cell_length_a 10.959(3)
_cell_length_b 5.4585(17)
_cell_length_c 9.588(3)
_cell_measurement_reflns_used 2553
_cell_measurement_temperature 173(1)
_cell_measurement_theta_max 27.9635
_cell_measurement_theta_min 2.6875
_cell_volume 570.4(3)
_computing_cell_refinement 'Bruker SMART'
_computing_data_collection 'Bruker SMART'
_computing_data_reduction 'Bruker SAINT'
_computing_molecular_graphics 'Bruker SHELXTL (Sheldrick, 2008)'
_computing_publication_material 'Bruker SHELXTL (Sheldrick, 2008)'
_computing_structure_refinement 'SHELXL-97 (Sheldrick, 2008)'
_computing_structure_solution 'SHELXS-97 (Sheldrick, 2008)'
_diffrn_ambient_temperature 173(1)
_diffrn_measured_fraction_theta_full 0.998
_diffrn_measured_fraction_theta_max 0.962
_diffrn_measurement_device_type 'Bruker AXS SMART1000/P4'
_diffrn_measurement_method '\f and \w scans'
_diffrn_radiation_monochromator graphite
_diffrn_radiation_probe x-ray
_diffrn_radiation_type MoK\a
_diffrn_radiation_wavelength 0.71073
_diffrn_reflns_av_R_equivalents 0.0000
_diffrn_reflns_av_sigmaI/netI 0.0222
_diffrn_reflns_limit_h_max 14
_diffrn_reflns_limit_h_min 0
_diffrn_reflns_limit_k_max 7
_diffrn_reflns_limit_k_min -7
_diffrn_reflns_limit_l_max 12
_diffrn_reflns_limit_l_min -12
_diffrn_reflns_number 2351
_diffrn_reflns_theta_full 25.00
_diffrn_reflns_theta_max 27.48
_diffrn_reflns_theta_min 1.87
_diffrn_source 'fine-focus sealed tube'
_diffrn_source_type K760
_diffrn_standards_decay_% 0
_diffrn_standards_interval_count 0
_diffrn_standards_interval_time 0
_diffrn_standards_number 0
_exptl_absorpt_coefficient_mu 0.775
_exptl_absorpt_correction_T_max 0.9809
_exptl_absorpt_correction_T_min 0.6131
_exptl_absorpt_correction_type multi-scan
_exptl_absorpt_process_details 'SADABS (Sheldrick, 2008)'
_exptl_crystal_colour Colourless
_exptl_crystal_density_diffrn 1.130
_exptl_crystal_description Plate
_exptl_crystal_F_000 208
_exptl_crystal_recrystallization_method THF
_exptl_crystal_size_max 0.70
_exptl_crystal_size_mid 0.55
_exptl_crystal_size_min 0.025
_refine_diff_density_max 0.313
_refine_diff_density_min -0.234
_refine_diff_density_rms 0.053
_refine_ls_extinction_method none
_refine_ls_goodness_of_fit_ref 1.228
_refine_ls_hydrogen_treatment refall
_refine_ls_matrix_type full
_refine_ls_number_parameters 83
_refine_ls_number_reflns 1256
_refine_ls_number_restraints 0
_refine_ls_restrained_S_all 1.228
_refine_ls_R_factor_all 0.0519
_refine_ls_R_factor_gt 0.0342
_refine_ls_shift/su_max 0.000
_refine_ls_shift/su_mean 0.000
_refine_ls_structure_factor_coef Fsqd
_refine_ls_weighting_details 'calc w=1/[\s^2^(Fo^2^)+(0.0704P)^2^+0.5530P] where P=(Fo^2^+2Fc^2^)/3'
_refine_ls_weighting_scheme calc
_refine_ls_wR_factor_gt 0.0981
_refine_ls_wR_factor_ref 0.1049
_reflns_number_gt 1021
_reflns_number_total 1264
_reflns_threshold_expression 'I > 2\s(I)'
_cod_data_source_file ja311778k_si_002.cif
_cod_data_source_block sg110154
_cod_original_sg_symbol_H-M 'P 21/c'
_cod_database_code 4119360

loop_
_symmetry_equiv_pos_as_xyz
'x, y, z'
'-x, y+1/2, -z+1/2'
'-x, -y, -z'
'x, -y-1/2, z-1/2'

loop_
_atom_site_label
_atom_site_type_symbol
_atom_site_fract_x
_atom_site_fract_y
_atom_site_fract_z
_atom_site_U_iso_or_equiv
_atom_site_adp_type
_atom_site_occupancy
_atom_site_symmetry_multiplicity
_atom_site_calc_flag
K1 K 0.13666(6) 0.03169(9) 0.18536(6) 0.02691(19) Uani 1 1 d
B1 B 0.1529(3) 0.5028(5) 0.3471(3) 0.0247(6) Uani 1 1 d
N1 N 0.28000(19) 0.4000(4) 0.3275(2) 0.0258(5) Uani 1 1 d
C1 C 0.3566(3) 0.5766(6) 0.2636(4) 0.0350(6) Uani 1 1 d
C2 C 0.3452(3) 0.3089(6) 0.4561(3) 0.0375(7) Uani 1 1 d
H1 H 0.097(3) 0.363(5) 0.401(3) 0.030(7) Uiso 1 1 d
H2 H 0.101(3) 0.546(5) 0.240(4) 0.029(8) Uiso 1 1 d
H3 H 0.156(3) 0.685(6) 0.417(4) 0.038(8) Uiso 1 1 d
H1A H 0.377(3) 0.722(6) 0.325(3) 0.034(8) Uiso 1 1 d
H1B H 0.314(3) 0.630(6) 0.175(4) 0.035(8) Uiso 1 1 d
H1C H 0.434(4) 0.504(6) 0.245(5) 0.048(11) Uiso 1 1 d
H2A H 0.364(4) 0.437(7) 0.523(5) 0.055(12) Uiso 1 1 d
H2B H 0.426(3) 0.237(6) 0.438(4) 0.044(9) Uiso 1 1 d
H2C H 0.298(3) 0.183(6) 0.499(3) 0.041(9) Uiso 1 1 d

loop_
_atom_site_aniso_label
_atom_site_aniso_U_11
_atom_site_aniso_U_22
_atom_site_aniso_U_33
_atom_site_aniso_U_23
_atom_site_aniso_U_13
_atom_site_aniso_U_12
K1 0.0271(3) 0.0257(3) 0.0282(3) -0.0018(2) 0.0043(2) -0.0027(2)
B1 0.0236(13) 0.0261(13) 0.0247(14) -0.0002(10) 0.0039(13) -0.0003(9)
N1 0.0235(10) 0.0264(10) 0.0275(11) -0.0014(8) 0.0034(8) -0.0010(8)
C1 0.0307(15) 0.0355(15) 0.0405(16) -0.0043(12) 0.0121(13) -0.0064(11)
C2 0.0303(15) 0.0454(17) 0.0360(15) 0.0009(13) -0.0010(13) 0.0074(12)

loop_
_atom_type_symbol
_atom_type_description
_atom_type_scat_dispersion_real
_atom_type_scat_dispersion_imag
_atom_type_scat_source
C C 0.0033 0.0016 'International Tables Vol C Tables 4.2.6.8 and 6.1.1.4'
H H 0.0000 0.0000 'International Tables Vol C Tables 4.2.6.8 and 6.1.1.4'
B B 0.0013 0.0007 'International Tables Vol C Tables 4.2.6.8 and 6.1.1.4'
N N 0.0061 0.0033 'International Tables Vol C Tables 4.2.6.8 and 6.1.1.4'
K K 0.2009 0.2494 'International Tables Vol C Tables 4.2.6.8 and 6.1.1.4'

loop_
_geom_angle_atom_site_label_1
_geom_angle_atom_site_label_2
_geom_angle_atom_site_label_3
_geom_angle
_geom_angle_site_symmetry_1
_geom_angle_site_symmetry_3
N1 K1 B1 30.34(7) . .
N1 K1 B1 125.98(7) . 2_545
B1 K1 B1 95.66(8) . 2_545
N1 K1 B1 115.83(7) . 4_565
B1 K1 B1 123.75(6) . 4_565
B1 K1 B1 93.28(8) 2_545 4_565
N1 K1 B1 113.62(7) . 1_545
B1 K1 B1 120.92(10) . 1_545
B1 K1 B1 90.41(7) 2_545 1_545
B1 K1 B1 114.40(5) 4_565 1_545
N1 K1 C2 75.79(7) . 4_565
B1 K1 C2 96.08(8) . 4_565
B1 K1 C2 132.53(8) 2_545 4_565
B1 K1 C2 43.41(7) 4_565 4_565
B1 K1 C2 121.24(8) 1_545 4_565
N1 K1 C1 93.80(7) . 1_545
B1 K1 C1 119.81(8) . 1_545
B1 K1 C1 130.54(7) 2_545 1_545
B1 K1 C1 93.70(7) 4_565 1_545
B1 K1 C1 42.92(7) 1_545 1_545
C2 K1 C1 80.08(8) 4_565 1_545
N1 K1 K1 132.84(5) . 2_545
B1 K1 K1 113.46(6) . 2_545
B1 K1 K1 43.85(5) 2_545 2_545
B1 K1 K1 111.00(5) 4_565 2_545
B1 K1 K1 46.62(5) 1_545 2_545
C2 K1 K1 150.15(6) 4_565 2_545
C1 K1 K1 88.43(5) 1_545 2_545
N1 K1 K1 77.23(5) . 2
B1 K1 K1 46.89(6) . 2
B1 K1 K1 48.84(5) 2_545 2
B1 K1 K1 115.53(5) 4_565 2
B1 K1 K1 115.18(6) 1_545 2
C2 K1 K1 123.27(6) 4_565 2
C1 K1 K1 150.56(6) 1_545 2
K1 K1 K1 78.19(3) 2_545 2
N1 K1 K1 138.00(5) . 3
B1 K1 K1 118.82(6) . 3
B1 K1 K1 47.69(6) 2_545 3
B1 K1 K1 45.59(5) 4_565 3
B1 K1 K1 108.12(6) 1_545 3
C2 K1 K1 86.88(6) 4_565 3
C1 K1 K1 120.85(6) 1_545 3
K1 K1 K1 75.49(3) 2_545 3
K1 K1 K1 81.27(3) 2 3
N1 K1 H1 46.0(6) . .
B1 K1 H1 22.2(6) . .
B1 K1 H1 82.9(6) 2_545 .
B1 K1 H1 142.5(6) 4_565 .
B1 K1 H1 102.9(6) 1_545 .
C2 K1 H1 118.0(6) 4_565 .
C1 K1 H1 117.1(6) 1_545 .
K1 K1 H1 91.8(6) 2_545 .
K1 K1 H1 38.8(6) 2 .
K1 K1 H1 119.9(6) 3 .
N1 K1 H2 45.3(6) . .
B1 K1 H2 22.3(6) . .
B1 K1 H2 85.1(6) 2_545 .
B1 K1 H2 105.0(7) 4_565 .
B1 K1 H2 140.6(7) 1_545 .
C2 K1 H2 88.9(7) 4_565 .
C1 K1 H2 139.1(6) 1_545 .
K1 K1 H2 116.8(7) 2_545 .
K1 K1 H2 39.3(6) 2 .
K1 K1 H2 97.5(6) 3 .
H1 K1 H2 37.6(9) . .
N1 B1 K1 68.14(12) . .
N1 B1 K1 157.37(17) . 2
K1 B1 K1 89.25(8) . 2
N1 B1 K1 104.19(16) . 4_566
K1 B1 K1 117.19(9) . 4_566
K1 B1 K1 86.72(8) 2 4_566
N1 B1 K1 105.66(15) . 1_565
K1 B1 K1 120.92(10) . 1_565
K1 B1 K1 84.54(7) 2 1_565
K1 B1 K1 120.97(8) 4_566 1_565
N1 B1 H1 110.4(15) . .
K1 B1 H1 69.7(16) . .
K1 B1 H1 59.8(15) 2 .
K1 B1 H1 54.7(15) 4_566 .
K1 B1 H1 143.6(15) 1_565 .
N1 B1 H2 109.6(17) . .
K1 B1 H2 73.5(15) . .
K1 B1 H2 60.3(17) 2 .
K1 B1 H2 146.0(17) 4_566 .
K1 B1 H2 52.7(14) 1_565 .
H1 B1 H2 108(2) . .
N1 B1 H3 113.3(15) . .
K1 B1 H3 176.7(16) . .
K1 B1 H3 89.3(15) 2 .
K1 B1 H3 59.8(16) 4_566 .
K1 B1 H3 61.8(16) 1_565 .
H1 B1 H3 107(2) . .
H2 B1 H3 108(2) . .
C2 N1 C1 109.4(2) . .
C2 N1 B1 113.3(2) . .
C1 N1 B1 112.4(2) . .
C2 N1 K1 111.58(17) . .
C1 N1 K1 125.96(18) . .
B1 N1 K1 81.51(13) . .
N1 C1 K1 98.43(16) . 1_565
N1 C1 H1A 112.5(18) . .
K1 C1 H1A 70.5(17) 1_565 .
N1 C1 H1B 109.0(19) . .
K1 C1 H1B 49.0(19) 1_565 .
H1A C1 H1B 110(3) . .
N1 C1 H1C 111(2) . .
K1 C1 H1C 148(2) 1_565 .
H1A C1 H1C 107(3) . .
H1B C1 H1C 108(3) . .
N1 C2 K1 98.96(16) . 4_566
N1 C2 H2A 112(2) . .
K1 C2 H2A 60(2) 4_566 .
N1 C2 H2B 111(2) . .
K1 C2 H2B 150(2) 4_566 .
H2A C2 H2B 106(3) . .
N1 C2 H2C 111.2(19) . .
K1 C2 H2C 59(2) 4_566 .
H2A C2 H2C 109(3) . .
H2B C2 H2C 109(3) . .

loop_
_geom_bond_atom_site_label_1
_geom_bond_atom_site_label_2
_geom_bond_distance
_geom_bond_site_symmetry_2
K1 N1 2.814(2) .
K1 B1 2.999(3) .
K1 B1 3.160(3) 2_545
K1 B1 3.272(3) 4_565
K1 B1 3.273(3) 1_545
K1 C2 3.444(3) 4_565
K1 C1 3.488(3) 1_545
K1 K1 4.3281(13) 2_545
K1 K1 4.3281(13) 2
K1 K1 4.4166(16) 3
K1 H1 2.81(3) .
K1 H2 2.89(3) .
B1 N1 1.532(3) .
B1 K1 3.160(3) 2
B1 K1 3.272(3) 4_566
B1 K1 3.273(3) 1_565
B1 H1 1.13(3) .
B1 H2 1.14(3) .
B1 H3 1.19(3) .
N1 C2 1.447(4) .
N1 C1 1.454(4) .
C1 K1 3.488(3) 1_565
C1 H1A 1.00(3) .
C1 H1B 0.97(3) .
C1 H1C 0.96(4) .
C2 K1 3.444(3) 4_566
C2 H2A 0.96(4) .
C2 H2B 1.00(3) .
C2 H2C 0.98(4) .
